data_7056982
loop_
_publ_author_name
'Lu, Taotao'
'Yang, Chu-Fan'
'Steren, Carlos A.'
'Fei, Fan'
'Chen, Xue-Tai'
'Xue, Zi-Ling'

_publ_section_title
;
 Synthesis and characterization of Ag(i) and Au(i) complexes with
 macrocyclic hybrid amine N-heterocyclic carbene ligands
;
_journal_issue 6
_journal_name_full 'New Journal of Chemistry'
_journal_page_first 4700
_journal_paper_doi 10.1039/C7NJ04020B
_journal_volume 42
_journal_year 2018
_chemical_formula_sum 'C25 H31 F12 N7 P2'
_chemical_formula_weight 719.51
_space_group_crystal_system triclinic
_space_group_IT_number 2
_space_group_name_Hall '-P 1'
_space_group_name_H-M_alt 'P -1'
_symmetry_space_group_name_Hall '-P 1'
_symmetry_space_group_name_H-M 'P -1'
_atom_sites_solution_hydrogens mixed
_audit_creation_method SHELXL-2014/6
_audit_update_record
;
2018-01-21 deposited with the CCDC.
2018-02-06 downloaded from the CCDC.
;
_cell_angle_alpha 75.187(2)
_cell_angle_beta 89.641(2)
_cell_angle_gamma 71.594(2)
_cell_formula_units_Z 2
_cell_length_a 8.2979(9)
_cell_length_b 12.1995(13)
_cell_length_c 16.3450(18)
_cell_measurement_reflns_used 5566
_cell_measurement_temperature 293(2)
_cell_measurement_theta_max 27.55
_cell_measurement_theta_min 2.50
_cell_volume 1512.8(3)
_computing_cell_refinement 'Bruker SAINT'
_computing_data_collection 'Bruker APEX2'
_computing_data_reduction 'Bruker SAINT'
_computing_molecular_graphics 'Bruker SHELXTL'
_computing_publication_material 'Bruker SHELXTL'
_computing_structure_refinement 'SHELXL-2014/7 (Sheldrick, 2014)'
_computing_structure_solution 'SHELXS-97 (Sheldrick 2008)'
_diffrn_ambient_temperature 293(2)
_diffrn_measured_fraction_theta_full 0.973
_diffrn_measured_fraction_theta_max 0.994
_diffrn_measurement_device_type 'Bruker APEX-II CCD'
_diffrn_measurement_method '\f and \w scans'
_diffrn_radiation_type MoK\a
_diffrn_radiation_wavelength 0.71073
_diffrn_reflns_av_R_equivalents 0.0194
_diffrn_reflns_av_unetI/netI 0.0308
_diffrn_reflns_Laue_measured_fraction_full 0.973
_diffrn_reflns_Laue_measured_fraction_max 0.994
_diffrn_reflns_limit_h_max 9
_diffrn_reflns_limit_h_min -9
_diffrn_reflns_limit_k_max 14
_diffrn_reflns_limit_k_min -14
_diffrn_reflns_limit_l_max 17
_diffrn_reflns_limit_l_min -19
_diffrn_reflns_number 8538
_diffrn_reflns_point_group_measured_fraction_full 0.973
_diffrn_reflns_point_group_measured_fraction_max 0.994
_diffrn_reflns_theta_full 25.242
_diffrn_reflns_theta_max 25.019
_diffrn_reflns_theta_min 1.293
_exptl_absorpt_coefficient_mu 0.249
_exptl_absorpt_correction_T_max 0.9636
_exptl_absorpt_correction_T_min 0.9496
_exptl_absorpt_correction_type multi-scan
_exptl_absorpt_process_details sadabs
_exptl_crystal_colour colourless
_exptl_crystal_density_diffrn 1.580
_exptl_crystal_description block
_exptl_crystal_F_000 736
_exptl_crystal_size_max 0.370
_exptl_crystal_size_mid 0.350
_exptl_crystal_size_min 0.300
_refine_diff_density_max 0.738
_refine_diff_density_min -0.692
_refine_diff_density_rms 0.074
_refine_ls_extinction_method none
_refine_ls_goodness_of_fit_ref 1.052
_refine_ls_hydrogen_treatment constr
_refine_ls_matrix_type full
_refine_ls_number_parameters 436
_refine_ls_number_reflns 5311
_refine_ls_number_restraints 126
_refine_ls_restrained_S_all 1.059
_refine_ls_R_factor_all 0.0549
_refine_ls_R_factor_gt 0.0501
_refine_ls_shift/su_max 0.001
_refine_ls_shift/su_mean 0.000
_refine_ls_structure_factor_coef Fsqd
_refine_ls_weighting_details 'w=1/[\s^2^(Fo^2^)+(0.0659P)^2^+1.9938P] where P=(Fo^2^+2Fc^2^)/3'
_refine_ls_weighting_scheme calc
_refine_ls_wR_factor_gt 0.1319
_refine_ls_wR_factor_ref 0.1361
_reflns_Friedel_coverage 0.000
_reflns_number_gt 4758
_reflns_number_total 5311
_reflns_threshold_expression 'I > 2\s(I)'
_cod_data_source_file c7nj04020b2.cif
_cod_data_source_block '[H2L3][PF6]2'
_cod_depositor_comments 'Adding full bibliography for 7056979--7056989.cif.'
_cod_database_code 7056982
_shelx_space_group_comment
;
The symmetry employed for this shelxl refinement is uniquely defined
by the following loop, which should always be used as a source of
symmetry information in preference to the above space-group names.
They are only intended as comments.
;
_shelx_estimated_absorpt_t_min 0.914
_shelx_estimated_absorpt_t_max 0.929
_shelxl_version_number 2014/6

loop_
_space_group_symop_operation_xyz
'x, y, z'
'-x, -y, -z'

loop_
_atom_site_label
_atom_site_type_symbol
_atom_site_fract_x
_atom_site_fract_y
_atom_site_fract_z
_atom_site_U_iso_or_equiv
_atom_site_adp_type
_atom_site_occupancy
_atom_site_site_symmetry_order
_atom_site_calc_flag
_atom_site_refinement_flags_posn
_atom_site_refinement_flags_adp
_atom_site_refinement_flags_occupancy
_atom_site_disorder_assembly
_atom_site_disorder_group
F1 F 0.8182(2) 0.97835(14) 0.69362(10) 0.0360(4) Uani 1 1 d . . . . .
F2 F 0.5607(2) 1.06072(13) 0.61859(11) 0.0354(4) Uani 1 1 d . . . . .
F3 F 0.7989(2) 0.99170(15) 0.55409(10) 0.0424(4) Uani 1 1 d . . . . .
F4 F 0.6048(2) 0.89316(14) 0.57507(10) 0.0378(4) Uani 1 1 d . . . . .
F5 F 0.8596(2) 0.81030(14) 0.65002(12) 0.0410(4) Uani 1 1 d . . . . .
F6 F 0.6237(2) 0.88072(14) 0.71509(10) 0.0365(4) Uani 1 1 d . . . . .
F7 F 0.2154(8) 0.2278(5) 0.8058(4) 0.0670(15) Uani 0.529(4) 1 d . U P A 1
F8 F 0.341(4) 0.043(3) 0.7972(19) 0.059(3) Uani 0.529(4) 1 d . U P A 1
F9 F 0.3687(8) 0.0865(6) 0.9226(4) 0.0684(12) Uani 0.529(4) 1 d . U P A 1
F10 F 0.0516(6) 0.1122(5) 0.7994(3) 0.0668(11) Uani 0.529(4) 1 d . U P A 1
F11 F 0.1996(13) -0.0247(16) 0.9184(12) 0.055(2) Uani 0.529(4) 1 d . U P A 1
F12 F 0.0819(14) 0.1652(10) 0.9198(7) 0.060(2) Uani 0.529(4) 1 d . U P A 1
F7' F 0.1510(10) 0.2116(6) 0.7788(5) 0.0670(15) Uani 0.471(4) 1 d . . P A 2
F8' F 0.362(5) 0.034(4) 0.810(2) 0.059(3) Uani 0.471(4) 1 d . . P A 2
F9' F 0.3086(9) 0.1432(6) 0.9059(5) 0.0684(12) Uani 0.471(4) 1 d . . P A 2
F10' F 0.1050(7) 0.0337(6) 0.8058(3) 0.0668(11) Uani 0.471(4) 1 d . . P A 2
F11' F 0.2523(15) -0.0304(18) 0.9272(13) 0.055(2) Uani 0.471(4) 1 d . . P A 2
F12' F 0.0425(17) 0.1462(11) 0.9018(8) 0.060(2) Uani 0.471(4) 1 d . . P A 2
N1 N 0.7697(2) 0.50822(18) 0.65310(13) 0.0223(4) Uani 1 1 d . . . . .
N2 N 0.5259(2) 0.61691(17) 0.58094(12) 0.0185(4) Uani 1 1 d . . . . .
N3 N 0.3403(2) 0.76882(18) 0.67666(12) 0.0209(4) Uani 1 1 d . . . . .
H3 H 0.3713 0.8343 0.6620 0.025 Uiso 1 1 d R U . . .
N4 N 0.4837(2) 0.64287(17) 0.84780(12) 0.0187(4) Uani 1 1 d . . . . .
N5 N 0.7338(2) 0.51138(17) 0.84790(12) 0.0203(4) Uani 1 1 d . . . . .
N6 N 0.9953(4) 0.6643(3) 0.48124(18) 0.0464(7) Uani 1 1 d . . . . .
N7 N 0.9327(3) 0.7198(2) 0.90111(19) 0.0461(7) Uani 1 1 d . . . . .
P1 P 0.71108(8) 0.93692(5) 0.63427(4) 0.02056(18) Uani 1 1 d . . . . .
P2 P 0.20857(9) 0.09614(6) 0.85817(4) 0.02843(19) Uani 1 1 d . U . . .
C1 C 0.6784(3) 0.6164(2) 0.60527(15) 0.0213(5) Uani 1 1 d . . . . .
H1 H 0.7163 0.6824 0.5909 0.026 Uiso 1 1 calc R U . . .
C2 C 0.6696(3) 0.4337(2) 0.66123(15) 0.0213(5) Uani 1 1 d . . . . .
C3 C 0.7014(4) 0.3136(2) 0.70418(16) 0.0293(6) Uani 1 1 d . . . . .
H3A H 0.8051 0.2668 0.7347 0.035 Uiso 1 1 calc R U . . .
C4 C 0.5702(4) 0.2678(2) 0.69888(17) 0.0344(6) Uani 1 1 d . . . . .
H4 H 0.5858 0.1884 0.7275 0.041 Uiso 1 1 calc R U . . .
C5 C 0.4151(4) 0.3370(2) 0.65195(18) 0.0314(6) Uani 1 1 d . . . . .
H5 H 0.3308 0.3022 0.6500 0.038 Uiso 1 1 calc R U . . .
C6 C 0.3836(3) 0.4561(2) 0.60824(16) 0.0242(5) Uani 1 1 d . . . . .
H6 H 0.2812 0.5020 0.5762 0.029 Uiso 1 1 calc R U . . .
C7 C 0.5145(3) 0.5030(2) 0.61513(14) 0.0196(5) Uani 1 1 d . . . . .
C8 C 0.3836(3) 0.7248(2) 0.53884(15) 0.0217(5) Uani 1 1 d . . . . .
H8A H 0.3285 0.7096 0.4928 0.026 Uiso 1 1 calc R U . . .
H8B H 0.4267 0.7905 0.5151 0.026 Uiso 1 1 calc R U . . .
C9 C 0.2548(3) 0.7591(2) 0.60239(15) 0.0216(5) Uani 1 1 d . . . . .
H9A H 0.1683 0.8352 0.5759 0.026 Uiso 1 1 calc R U . . .
H9B H 0.1991 0.6988 0.6197 0.026 Uiso 1 1 calc R U . . .
C10 C 0.2355(3) 0.7757(2) 0.74843(15) 0.0220(5) Uani 1 1 d . . . . .
H10A H 0.1817 0.7140 0.7580 0.026 Uiso 1 1 calc R U . . .
H10B H 0.1465 0.8530 0.7359 0.026 Uiso 1 1 calc R U . . .
C11 C 0.3451(3) 0.7588(2) 0.82773(15) 0.0210(5) Uani 1 1 d . . . . .
H11A H 0.3933 0.8233 0.8191 0.025 Uiso 1 1 calc R U . . .
H11B H 0.2747 0.7624 0.8752 0.025 Uiso 1 1 calc R U . . .
C12 C 0.6422(3) 0.6278(2) 0.82670(15) 0.0205(5) Uani 1 1 d . . . . .
H12 H 0.6838 0.6895 0.8008 0.025 Uiso 1 1 calc R U . . .
C13 C 0.4680(3) 0.5307(2) 0.88452(14) 0.0182(5) Uani 1 1 d . . . . .
C14 C 0.3300(3) 0.4969(2) 0.91758(15) 0.0231(5) Uani 1 1 d . . . . .
H14 H 0.2236 0.5529 0.9173 0.028 Uiso 1 1 calc R U . . .
C15 C 0.3607(3) 0.3757(2) 0.95060(16) 0.0283(6) Uani 1 1 d . . . . .
H15 H 0.2719 0.3491 0.9724 0.034 Uiso 1 1 calc R U . . .
C16 C 0.5224(3) 0.2911(2) 0.95235(16) 0.0285(6) Uani 1 1 d . . . . .
H16 H 0.5373 0.2102 0.9757 0.034 Uiso 1 1 calc R U . . .
C17 C 0.6596(3) 0.3241(2) 0.92064(15) 0.0243(5) Uani 1 1 d . . . . .
H17 H 0.7667 0.2680 0.9225 0.029 Uiso 1 1 calc R U . . .
C18 C 0.6283(3) 0.4469(2) 0.88543(14) 0.0196(5) Uani 1 1 d . . . . .
C19 C 0.9201(3) 0.4612(2) 0.84305(16) 0.0256(5) Uani 1 1 d . . . . .
H19A H 0.9503 0.3754 0.8509 0.031 Uiso 1 1 calc R U . . .
H19B H 0.9785 0.4737 0.8893 0.031 Uiso 1 1 calc R U . . .
C20 C 0.9832(3) 0.5155(2) 0.75983(16) 0.0238(5) Uani 1 1 d . . . . .
H20A H 0.9304 0.6019 0.7458 0.029 Uiso 1 1 calc R U . . .
H20B H 1.1051 0.4985 0.7687 0.029 Uiso 1 1 calc R U . . .
C21 C 0.9501(3) 0.4729(3) 0.68399(17) 0.0303(6) Uani 1 1 d . . . . .
H21A H 1.0112 0.5038 0.6377 0.036 Uiso 1 1 calc R U . . .
H21B H 0.9972 0.3862 0.6990 0.036 Uiso 1 1 calc R U . . .
C22 C 0.8739(4) 0.8877(3) 0.39660(19) 0.0425(7) Uani 1 1 d . . . . .
H22A H 0.9489 0.9294 0.4072 0.064 Uiso 1 1 calc R U . . .
H22B H 0.7633 0.9232 0.4141 0.064 Uiso 1 1 calc R U . . .
H22C H 0.8647 0.8934 0.3370 0.064 Uiso 1 1 calc R U . . .
C23 C 0.9415(4) 0.7626(3) 0.44403(17) 0.0325(6) Uani 1 1 d . . . . .
C24 C 0.7896(5) 0.9454(3) 0.8892(2) 0.0456(8) Uani 1 1 d . . . . .
H24A H 0.8236 0.9920 0.8396 0.068 Uiso 1 1 calc R U . . .
H24B H 0.8237 0.9638 0.9388 0.068 Uiso 1 1 calc R U . . .
H24C H 0.6681 0.9642 0.8846 0.068 Uiso 1 1 calc R U . . .
C25 C 0.8706(4) 0.8189(3) 0.89612(18) 0.0339(6) Uani 1 1 d . . . . .

loop_
_atom_site_aniso_label
_atom_site_aniso_U_11
_atom_site_aniso_U_22
_atom_site_aniso_U_33
_atom_site_aniso_U_23
_atom_site_aniso_U_13
_atom_site_aniso_U_12
F1 0.0368(9) 0.0411(9) 0.0359(9) -0.0133(7) -0.0043(7) -0.0182(7)
F2 0.0330(9) 0.0222(8) 0.0444(9) -0.0057(7) -0.0025(7) -0.0023(7)
F3 0.0574(11) 0.0451(10) 0.0330(9) -0.0104(7) 0.0190(8) -0.0282(9)
F4 0.0472(10) 0.0327(9) 0.0374(9) -0.0093(7) -0.0109(7) -0.0182(8)
F5 0.0303(9) 0.0285(9) 0.0579(11) -0.0118(8) 0.0001(8) -0.0008(7)
F6 0.0405(9) 0.0371(9) 0.0314(8) -0.0002(7) 0.0085(7) -0.0190(7)
F7 0.079(4) 0.0333(18) 0.064(3) 0.0082(19) 0.027(3) -0.002(2)
F8 0.054(6) 0.050(5) 0.059(7) -0.018(5) 0.020(4) 0.004(4)
F9 0.060(3) 0.083(4) 0.072(3) -0.029(3) -0.019(2) -0.030(3)
F10 0.050(2) 0.099(3) 0.0487(15) -0.020(3) -0.0124(16) -0.021(2)
F11 0.065(6) 0.0285(17) 0.061(3) -0.005(2) 0.011(5) -0.005(5)
F12 0.062(5) 0.041(3) 0.054(4) -0.008(2) 0.027(3) 0.009(2)
F7' 0.079(4) 0.0333(18) 0.064(3) 0.0082(19) 0.027(3) -0.002(2)
F8' 0.054(6) 0.050(5) 0.059(7) -0.018(5) 0.020(4) 0.004(4)
F9' 0.060(3) 0.083(4) 0.072(3) -0.029(3) -0.019(2) -0.030(3)
F10' 0.050(2) 0.099(3) 0.0487(15) -0.020(3) -0.0124(16) -0.021(2)
F11' 0.065(6) 0.0285(17) 0.061(3) -0.005(2) 0.011(5) -0.005(5)
F12' 0.062(5) 0.041(3) 0.054(4) -0.008(2) 0.027(3) 0.009(2)
N1 0.0166(10) 0.0265(11) 0.0224(10) -0.0087(8) 0.0002(8) -0.0032(8)
N2 0.0183(10) 0.0201(10) 0.0157(9) -0.0040(8) 0.0009(7) -0.0051(8)
N3 0.0187(10) 0.0222(10) 0.0218(10) -0.0045(8) 0.0014(8) -0.0077(8)
N4 0.0180(10) 0.0181(10) 0.0181(9) -0.0050(8) -0.0011(8) -0.0031(8)
N5 0.0163(10) 0.0196(10) 0.0217(10) -0.0032(8) -0.0007(8) -0.0031(8)
N6 0.0486(16) 0.0452(17) 0.0438(15) -0.0121(13) -0.0018(12) -0.0127(13)
N7 0.0352(14) 0.0441(17) 0.0593(18) -0.0176(13) 0.0105(12) -0.0103(12)
P1 0.0220(3) 0.0188(3) 0.0209(3) -0.0035(2) 0.0005(2) -0.0081(3)
P2 0.0251(4) 0.0242(4) 0.0275(4) -0.0044(3) -0.0004(3) 0.0016(3)
C1 0.0186(12) 0.0246(12) 0.0222(12) -0.0081(10) 0.0038(9) -0.0075(10)
C2 0.0213(12) 0.0238(12) 0.0184(11) -0.0091(9) 0.0032(9) -0.0039(10)
C3 0.0335(14) 0.0224(13) 0.0248(13) -0.0058(10) 0.0004(11) 0.0000(11)
C4 0.0509(18) 0.0205(13) 0.0301(14) -0.0062(11) 0.0082(12) -0.0100(12)
C5 0.0376(15) 0.0290(14) 0.0364(15) -0.0140(12) 0.0126(12) -0.0187(12)
C6 0.0234(12) 0.0274(13) 0.0248(12) -0.0116(10) 0.0043(10) -0.0087(10)
C7 0.0204(11) 0.0204(11) 0.0177(11) -0.0065(9) 0.0042(9) -0.0051(9)
C8 0.0205(12) 0.0214(12) 0.0192(11) -0.0015(9) -0.0031(9) -0.0043(10)
C9 0.0182(11) 0.0202(11) 0.0226(12) -0.0032(9) -0.0024(9) -0.0029(9)
C10 0.0165(11) 0.0217(12) 0.0241(12) -0.0049(10) -0.0004(9) -0.0019(9)
C11 0.0193(12) 0.0170(11) 0.0231(12) -0.0062(9) 0.0015(9) -0.0003(9)
C12 0.0205(12) 0.0191(11) 0.0212(12) -0.0037(9) -0.0005(9) -0.0066(9)
C13 0.0206(11) 0.0189(11) 0.0144(10) -0.0049(9) -0.0030(9) -0.0052(9)
C14 0.0196(12) 0.0295(13) 0.0191(11) -0.0049(10) -0.0025(9) -0.0075(10)
C15 0.0277(13) 0.0333(14) 0.0243(13) 0.0000(11) -0.0024(10) -0.0165(11)
C16 0.0347(15) 0.0237(13) 0.0271(13) -0.0015(10) -0.0058(11) -0.0136(11)
C17 0.0254(13) 0.0195(12) 0.0246(12) -0.0047(10) -0.0055(10) -0.0033(10)
C18 0.0202(12) 0.0220(12) 0.0162(11) -0.0055(9) -0.0023(9) -0.0060(9)
C19 0.0157(12) 0.0274(13) 0.0269(13) -0.0042(10) -0.0007(10) -0.0002(10)
C20 0.0141(11) 0.0261(13) 0.0296(13) -0.0048(10) -0.0007(9) -0.0063(10)
C21 0.0139(12) 0.0419(15) 0.0313(14) -0.0128(12) 0.0008(10) -0.0015(11)
C22 0.057(2) 0.0426(17) 0.0304(15) -0.0115(13) 0.0036(14) -0.0176(15)
C23 0.0317(15) 0.0472(18) 0.0270(14) -0.0177(13) 0.0044(11) -0.0182(13)
C24 0.056(2) 0.0414(17) 0.0315(15) -0.0098(13) 0.0036(14) -0.0052(15)
C25 0.0264(14) 0.0453(18) 0.0321(15) -0.0113(13) 0.0071(11) -0.0138(13)

loop_
_atom_type_symbol
_atom_type_description
_atom_type_scat_dispersion_real
_atom_type_scat_dispersion_imag
_atom_type_scat_source
C C 0.0033 0.0016 'International Tables Vol C Tables 4.2.6.8 and 6.1.1.4'
H H 0.0000 0.0000 'International Tables Vol C Tables 4.2.6.8 and 6.1.1.4'
N N 0.0061 0.0033 'International Tables Vol C Tables 4.2.6.8 and 6.1.1.4'
F F 0.0171 0.0103 'International Tables Vol C Tables 4.2.6.8 and 6.1.1.4'
P P 0.1023 0.0942 'International Tables Vol C Tables 4.2.6.8 and 6.1.1.4'

loop_
_geom_angle_atom_site_label_1
_geom_angle_atom_site_label_2
_geom_angle_atom_site_label_3
_geom_angle
C1 N1 C2 107.9(2)
C1 N1 C21 124.9(2)
C2 N1 C21 126.9(2)
C1 N2 C7 108.36(19)
C1 N2 C8 125.1(2)
C7 N2 C8 125.6(2)
C9 N3 C10 113.94(19)
C9 N3 H3 108.6
C10 N3 H3 108.6
C12 N4 C13 108.61(19)
C12 N4 C11 124.8(2)
C13 N4 C11 126.33(19)
C12 N5 C18 108.04(19)
C12 N5 C19 125.7(2)
C18 N5 C19 125.8(2)
F2 P1 F1 90.85(9)
F2 P1 F3 90.47(10)
F1 P1 F3 89.74(9)
F2 P1 F5 178.63(9)
F1 P1 F5 90.29(9)
F3 P1 F5 90.31(10)
F2 P1 F4 89.94(9)
F1 P1 F4 179.16(9)
F3 P1 F4 90.55(9)
F5 P1 F4 88.92(9)
F2 P1 F6 89.98(9)
F1 P1 F6 90.31(9)
F3 P1 F6 179.55(10)
F5 P1 F6 89.24(9)
F4 P1 F6 89.40(9)
F9' P2 F12' 92.6(4)
F10 P2 F11 93.1(5)
F10 P2 F8 93.8(13)
F11 P2 F8 99.0(16)
F9' P2 F8' 95.5(18)
F12' P2 F8' 172(2)
F9' P2 F7' 95.8(4)
F12' P2 F7' 91.1(6)
F8' P2 F7' 90.4(12)
F9' P2 F11' 94.4(7)
F12' P2 F11' 90.2(8)
F8' P2 F11' 86.9(15)
F7' P2 F11' 169.7(8)
F10 P2 F7 90.5(3)
F11 P2 F7 173.1(8)
F8 P2 F7 86.6(15)
F10 P2 F12 90.1(4)
F11 P2 F12 87.3(8)
F8 P2 F12 172.4(18)
F7 P2 F12 86.9(5)
F10 P2 F9 176.4(3)
F11 P2 F9 88.3(5)
F8 P2 F9 89.2(13)
F7 P2 F9 87.7(3)
F12 P2 F9 86.7(4)
F9' P2 F10' 176.2(3)
F12' P2 F10' 89.9(4)
F8' P2 F10' 82.0(19)
F7' P2 F10' 87.1(3)
F11' P2 F10' 82.7(7)
N2 C1 N1 110.6(2)
N2 C1 H1 124.7
N1 C1 H1 124.7
C7 C2 C3 121.5(2)
C7 C2 N1 106.6(2)
C3 C2 N1 131.9(2)
C4 C3 C2 116.3(2)
C4 C3 H3A 121.8
C2 C3 H3A 121.8
C3 C4 C5 122.2(2)
C3 C4 H4 118.9
C5 C4 H4 118.9
C6 C5 C4 121.7(3)
C6 C5 H5 119.1
C4 C5 H5 119.1
C5 C6 C7 116.1(2)
C5 C6 H6 122.0
C7 C6 H6 122.0
N2 C7 C2 106.5(2)
N2 C7 C6 131.4(2)
C2 C7 C6 122.2(2)
N2 C8 C9 110.10(18)
N2 C8 H8A 109.6
C9 C8 H8A 109.6
N2 C8 H8B 109.6
C9 C8 H8B 109.6
H8A C8 H8B 108.2
N3 C9 C8 110.11(19)
N3 C9 H9A 109.6
C8 C9 H9A 109.6
N3 C9 H9B 109.6
C8 C9 H9B 109.6
H9A C9 H9B 108.2
N3 C10 C11 110.00(19)
N3 C10 H10A 109.7
C11 C10 H10A 109.7
N3 C10 H10B 109.7
C11 C10 H10B 109.7
H10A C10 H10B 108.2
N4 C11 C10 111.12(18)
N4 C11 H11A 109.4
C10 C11 H11A 109.4
N4 C11 H11B 109.4
C10 C11 H11B 109.4
H11A C11 H11B 108.0
N4 C12 N5 110.4(2)
N4 C12 H12 124.8
N5 C12 H12 124.8
N4 C13 C18 106.3(2)
N4 C13 C14 131.6(2)
C18 C13 C14 122.1(2)
C15 C14 C13 116.1(2)
C15 C14 H14 121.9
C13 C14 H14 121.9
C14 C15 C16 122.0(2)
C14 C15 H15 119.0
C16 C15 H15 119.0
C17 C16 C15 122.1(2)
C17 C16 H16 118.9
C15 C16 H16 118.9
C16 C17 C18 116.2(2)
C16 C17 H17 121.9
C18 C17 H17 121.9
N5 C18 C13 106.6(2)
N5 C18 C17 131.8(2)
C13 C18 C17 121.5(2)
N5 C19 C20 114.09(19)
N5 C19 H19A 108.7
C20 C19 H19A 108.7
N5 C19 H19B 108.7
C20 C19 H19B 108.7
H19A C19 H19B 107.6
C21 C20 C19 116.3(2)
C21 C20 H20A 108.2
C19 C20 H20A 108.2
C21 C20 H20B 108.2
C19 C20 H20B 108.2
H20A C20 H20B 107.4
N1 C21 C20 115.6(2)
N1 C21 H21A 108.4
C20 C21 H21A 108.4
N1 C21 H21B 108.4
C20 C21 H21B 108.4
H21A C21 H21B 107.5
C23 C22 H22A 109.5
C23 C22 H22B 109.5
H22A C22 H22B 109.5
C23 C22 H22C 109.5
H22A C22 H22C 109.5
H22B C22 H22C 109.5
N6 C23 C22 179.7(4)
C25 C24 H24A 109.5
C25 C24 H24B 109.5
H24A C24 H24B 109.5
C25 C24 H24C 109.5
H24A C24 H24C 109.5
H24B C24 H24C 109.5
N7 C25 C24 179.4(4)

loop_
_geom_bond_atom_site_label_1
_geom_bond_atom_site_label_2
_geom_bond_distance
F1 P1 1.5913(16)
F2 P1 1.5874(16)
F3 P1 1.5947(16)
F4 P1 1.6036(16)
F5 P1 1.6032(16)
F6 P1 1.6062(16)
F7 P2 1.634(6)
F8 P2 1.58(4)
F9 P2 1.656(6)
F10 P2 1.554(4)
F11 P2 1.572(18)
F12 P2 1.641(11)
F7' P2 1.595(7)
F8' P2 1.58(4)
F9' P2 1.472(7)
F10' P2 1.675(6)
F11' P2 1.60(2)
F12' P2 1.568(14)
N1 C1 1.332(3)
N1 C2 1.395(3)
N1 C21 1.474(3)
N2 C1 1.326(3)
N2 C7 1.392(3)
N2 C8 1.472(3)
N3 C9 1.459(3)
N3 C10 1.460(3)
N3 H3 0.8900
N4 C12 1.326(3)
N4 C13 1.393(3)
N4 C11 1.473(3)
N5 C12 1.336(3)
N5 C18 1.394(3)
N5 C19 1.482(3)
N6 C23 1.140(4)
N7 C25 1.136(4)
C1 H1 0.9300
C2 C7 1.392(3)
C2 C3 1.394(4)
C3 C4 1.384(4)
C3 H3A 0.9300
C4 C5 1.397(4)
C4 H4 0.9300
C5 C6 1.386(4)
C5 H5 0.9300
C6 C7 1.395(3)
C6 H6 0.9300
C8 C9 1.524(3)
C8 H8A 0.9700
C8 H8B 0.9700
C9 H9A 0.9700
C9 H9B 0.9700
C10 C11 1.520(3)
C10 H10A 0.9700
C10 H10B 0.9700
C11 H11A 0.9700
C11 H11B 0.9700
C12 H12 0.9300
C13 C18 1.396(3)
C13 C14 1.396(3)
C14 C15 1.378(4)
C14 H14 0.9300
C15 C16 1.406(4)
C15 H15 0.9300
C16 C17 1.379(4)
C16 H16 0.9300
C17 C18 1.399(3)
C17 H17 0.9300
C19 C20 1.521(3)
C19 H19A 0.9700
C19 H19B 0.9700
C20 C21 1.518(4)
C20 H20A 0.9700
C20 H20B 0.9700
C21 H21A 0.9700
C21 H21B 0.9700
C22 C23 1.451(4)
C22 H22A 0.9600
C22 H22B 0.9600
C22 H22C 0.9600
C24 C25 1.451(4)
C24 H24A 0.9600
C24 H24B 0.9600
C24 H24C 0.9600

loop_
_geom_hbond_atom_site_label_D
_geom_hbond_atom_site_label_H
_geom_hbond_atom_site_label_A
_geom_hbond_distance_DH
_geom_hbond_distance_HA
_geom_hbond_distance_DA
_geom_hbond_angle_DHA
_geom_hbond_site_symmetry_A
C24 H24C F9 0.96 2.63 3.481(7) 148.6 1_565
C24 H24B F12 0.96 2.41 3.111(11) 129.4 2_667
C24 H24A F1 0.96 2.44 3.135(4) 129.5 .
C22 H22C F10' 0.96 2.32 3.220(6) 156.2 2_666
C22 H22C F7' 0.96 2.57 3.417(8) 147.5 2_666
C22 H22C F10 0.96 2.34 3.259(6) 159.4 2_666
C22 H22B F2 0.96 2.68 3.459(4) 138.5 2_676
C21 H21B F7' 0.97 2.18 3.082(8) 154.2 1_655
C21 H21B F7 0.97 2.48 3.257(7) 136.7 1_655
C20 H20A F5 0.97 2.51 3.406(3) 153.8 .
C19 H19A F12' 0.97 2.56 3.519(13) 168.9 1_655
C19 H19A F12 0.97 2.41 3.325(12) 157.3 1_655
C19 H19A F7 0.97 2.60 3.309(7) 129.6 1_655
C17 H17 F12' 0.93 2.38 3.298(14) 169.5 1_655
C17 H17 F12 0.93 2.52 3.429(12) 164.6 1_655
C14 H14 N7 0.93 2.58 3.509(4) 174.1 1_455
C12 H12 F6 0.93 2.29 3.114(3) 147.1 .
C11 H11A F8' 0.97 2.47 3.34(5) 150.3 1_565
C11 H11A F8 0.97 2.51 3.37(5) 147.5 1_565
C8 H8B F4 0.97 2.55 3.309(3) 134.6 .
C8 H8B F2 0.97 2.48 3.314(3) 143.6 2_676
C3 H3A F10 0.93 2.33 3.240(6) 165.8 1_655
C1 H1 F5 0.93 2.60 3.397(3) 144.6 .
C1 H1 F4 0.93 2.39 3.141(3) 138.2 .
N3 H3 F6 0.89 2.55 3.205(3) 131.4 .
N3 H3 F4 0.89 2.57 3.263(3) 135.1 .
